data_2243761
loop_
_publ_author_name
'Anderson, Alan J.'
'Butcher, Ray J.'
'Ollie, Edward'

_publ_section_title
;
 Syntheses and structures of two benzoyl amides:
 2-chloro-4-ethoxy-3,5-dimethoxy-<i>N</i>-(3-oxocyclohex-1-en-1-yl)benzamide
 and
 2-chloro-<i>N</i>-(5,5-dimethyl-3-oxocyclohex-1-en-1-yl)-4-ethoxy-3,5-dimethoxybenzamide
;
_journal_coeditor_code HB7962
_journal_issue 3
_journal_name_full 'Acta Crystallographica Section E'
_journal_page_first 314
_journal_page_last 318
_journal_paper_doi 10.1107/S2056989021001778
_journal_volume 77
_journal_year 2021
_chemical_formula_moiety 'C17 H20 Cl N O5'
_chemical_formula_sum 'C17 H20 Cl N O5'
_chemical_formula_weight 353.79
_chemical_name_common 'Compound 4'
_chemical_name_systematic
;
2-Chloro-4-ethoxy-3,5-dimethoxy-<i>N</i>-(3-oxocyclohex-1-en-1-yl)benzamide
;
_space_group_crystal_system monoclinic
_space_group_IT_number 14
_space_group_name_Hall '-P 2ybc'
_space_group_name_H-M_alt 'P 1 21/c 1'
_atom_sites_solution_hydrogens mixed
_atom_sites_solution_primary direct
_atom_sites_solution_secondary difmap
_audit_creation_method SHELXL-2018/3
_cell_angle_alpha 90
_cell_angle_beta 102.581(3)
_cell_angle_gamma 90
_cell_formula_units_Z 4
_cell_length_a 14.654(3)
_cell_length_b 8.9148(17)
_cell_length_c 13.045(2)
_cell_measurement_reflns_used 5173
_cell_measurement_temperature 150(2)
_cell_measurement_theta_max 31.0
_cell_measurement_theta_min 2.7
_cell_volume 1663.2(5)
_computing_cell_refinement
;
APEX2 (Bruker, 2010)
;
_computing_data_collection
;
APEX2 (Bruker, 2010)
;
_computing_data_reduction
;
APEX2 and SAINT (Bruker, 2010)
;
_computing_molecular_graphics
;
Shelxtl (Sheldrick, 2008)
;
_computing_publication_material
;
Shelxtl (Sheldrick, 2008)
;
_computing_structure_refinement
;
<i>SHELXL2018/3</i> (Sheldrick, 2015)
;
_computing_structure_solution
;
ShelXS97 (Sheldrick, 2008)
;
_diffrn_ambient_temperature 150(2)
_diffrn_detector_area_resol_mean 8.333
_diffrn_measured_fraction_theta_full 1.000
_diffrn_measured_fraction_theta_max 0.995
_diffrn_measurement_device_type 'Bruker SMART APEXII CCD'
_diffrn_measurement_method '\f and \w scans'
_diffrn_radiation_type MoK\a
_diffrn_radiation_wavelength 0.71073
_diffrn_reflns_av_R_equivalents 0.0405
_diffrn_reflns_av_unetI/netI 0.0428
_diffrn_reflns_limit_h_max 21
_diffrn_reflns_limit_h_min -21
_diffrn_reflns_limit_k_max 12
_diffrn_reflns_limit_k_min -12
_diffrn_reflns_limit_l_max 18
_diffrn_reflns_limit_l_min -18
_diffrn_reflns_number 21434
_diffrn_reflns_theta_full 25.242
_diffrn_reflns_theta_max 31.072
_diffrn_reflns_theta_min 2.692
_diffrn_source 'sealed tube'
_exptl_absorpt_coefficient_mu 0.257
_exptl_absorpt_correction_T_max 0.975
_exptl_absorpt_correction_T_min 0.885
_exptl_absorpt_correction_type multi-scan
_exptl_absorpt_process_details
;
(SADABS; Sheldrick, 2008)
;
_exptl_crystal_colour yellow
_exptl_crystal_density_diffrn 1.413
_exptl_crystal_density_method 'not measured'
_exptl_crystal_description prism
_exptl_crystal_F_000 744
_exptl_crystal_size_max 0.340
_exptl_crystal_size_mid 0.320
_exptl_crystal_size_min 0.100
_refine_diff_density_max 0.411
_refine_diff_density_min -0.252
_refine_ls_extinction_method none
_refine_ls_goodness_of_fit_ref 1.054
_refine_ls_hydrogen_treatment mixed
_refine_ls_matrix_type full
_refine_ls_number_parameters 224
_refine_ls_number_reflns 5291
_refine_ls_number_restraints 0
_refine_ls_restrained_S_all 1.054
_refine_ls_R_factor_all 0.0562
_refine_ls_R_factor_gt 0.0401
_refine_ls_shift/su_max 0.000
_refine_ls_shift/su_mean 0.000
_refine_ls_structure_factor_coef Fsqd
_refine_ls_weighting_details 'w=1/[\s^2^(Fo^2^)+(0.0464P)^2^+0.4383P] where P=(Fo^2^+2Fc^2^)/3'
_refine_ls_weighting_scheme calc
_refine_ls_wR_factor_gt 0.1007
_refine_ls_wR_factor_ref 0.1109
_reflns_number_gt 4023
_reflns_number_total 5291
_reflns_threshold_expression 'I > 2\s(I)'
_cod_data_source_file hb7962sup1.cif
_cod_data_source_block 3a
_cod_original_sg_symbol_H-M 'P 21/c'
_cod_database_code 2243761
_shelx_space_group_comment
;
The symmetry employed for this shelxl refinement is uniquely defined
by the following loop, which should always be used as a source of
symmetry information in preference to the above space-group names.
They are only intended as comments.
;
_shelx_estimated_absorpt_t_min 0.918
_shelx_estimated_absorpt_t_max 0.975

loop_
_space_group_symop_operation_xyz
'x, y, z'
'-x, y+1/2, -z+1/2'
'-x, -y, -z'
'x, -y-1/2, z-1/2'

loop_
_atom_site_type_symbol
_atom_site_label
_atom_site_fract_x
_atom_site_fract_y
_atom_site_fract_z
_atom_site_U_iso_or_equiv
_atom_site_adp_type
_atom_site_calc_flag
_atom_site_occupancy
_atom_site_disorder_assembly
_atom_site_disorder_group
Cl Cl1 0.29234(3) 0.32109(4) 0.48615(3) 0.02725(10) Uani d 1 . .
O O1 0.18273(7) 0.38773(11) 0.64208(7) 0.0241(2) Uani d 1 . .
O O2 0.10261(6) 0.65866(12) 0.67309(7) 0.0239(2) Uani d 1 . .
O O3 0.10408(7) 0.88836(11) 0.54071(9) 0.0302(2) Uani d 1 . .
O O4 0.25869(8) 0.47397(12) 0.27145(8) 0.0320(3) Uani d 1 . .
O O5 0.38442(7) 0.56929(12) -0.02661(7) 0.0249(2) Uani d 1 . .
N N1 0.33695(8) 0.69571(13) 0.31234(8) 0.0191(2) Uani d 1 . .
H H1A 0.3526(12) 0.762(2) 0.3588(13) 0.026(4) Uiso d 1 . .
C C1 0.23398(9) 0.60558(15) 0.42223(10) 0.0193(2) Uani d 1 . .
C C2 0.23353(9) 0.48844(14) 0.49310(10) 0.0189(2) Uani d 1 . .
C C3 0.18745(9) 0.50552(14) 0.57581(10) 0.0186(2) Uani d 1 . .
C C4 0.14420(9) 0.64091(15) 0.58915(10) 0.0194(2) Uani d 1 . .
C C5 0.14667(9) 0.76025(15) 0.51996(10) 0.0204(2) Uani d 1 . .
C C6 0.19046(9) 0.74103(15) 0.43585(10) 0.0207(3) Uani d 1 . .
H H6A 0.190600 0.820783 0.387583 0.025 Uiso calc 1 . .
C C7 0.25364(12) 0.39211(18) 0.73685(12) 0.0323(3) Uani d 1 . .
H H7A 0.247923 0.303626 0.779583 0.048 Uiso calc 1 . .
H H7B 0.246122 0.483071 0.776384 0.048 Uiso calc 1 . .
H H7C 0.315408 0.392639 0.719441 0.048 Uiso calc 1 . .
C C8 0.00347(10) 0.62546(17) 0.64724(12) 0.0260(3) Uani d 1 . .
H H8A -0.006469 0.516730 0.633878 0.031 Uiso calc 1 . .
H H8B -0.027186 0.680643 0.583095 0.031 Uiso calc 1 . .
C C9 -0.03754(11) 0.6722(2) 0.73783(14) 0.0410(4) Uani d 1 . .
H H9A -0.104576 0.649464 0.722087 0.061 Uiso calc 1 . .
H H9B -0.028357 0.780238 0.749697 0.061 Uiso calc 1 . .
H H9C -0.006531 0.617541 0.801030 0.061 Uiso calc 1 . .
C C10 0.12623(12) 1.02402(17) 0.49314(14) 0.0327(3) Uani d 1 . .
H H10A 0.109255 1.110196 0.531760 0.049 Uiso calc 1 . .
H H10B 0.091199 1.028074 0.420061 0.049 Uiso calc 1 . .
H H10C 0.193419 1.026858 0.494974 0.049 Uiso calc 1 . .
C C11 0.27614(9) 0.58307(16) 0.32791(10) 0.0213(3) Uani d 1 . .
C C12 0.38339(9) 0.70472(14) 0.22986(10) 0.0180(2) Uani d 1 . .
C C13 0.36265(9) 0.61821(15) 0.14259(10) 0.0204(3) Uani d 1 . .
H H13A 0.315554 0.543565 0.137043 0.024 Uiso calc 1 . .
C C14 0.41092(9) 0.63713(15) 0.05714(10) 0.0201(2) Uani d 1 . .
C C15 0.49279(10) 0.74267(18) 0.07335(11) 0.0262(3) Uani d 1 . .
H H15A 0.499687 0.781566 0.004357 0.031 Uiso calc 1 . .
H H15B 0.550511 0.686924 0.104906 0.031 Uiso calc 1 . .
C C16 0.48180(11) 0.87402(17) 0.14418(11) 0.0275(3) Uani d 1 . .
H H16A 0.430304 0.939526 0.107746 0.033 Uiso calc 1 . .
H H16B 0.540060 0.934001 0.158934 0.033 Uiso calc 1 . .
C C17 0.46077(10) 0.81930(16) 0.24729(11) 0.0234(3) Uani d 1 . .
H H17A 0.518006 0.774546 0.291063 0.028 Uiso calc 1 . .
H H17B 0.442654 0.905888 0.286032 0.028 Uiso calc 1 . .

loop_
_atom_site_aniso_label
_atom_site_aniso_U_11
_atom_site_aniso_U_22
_atom_site_aniso_U_33
_atom_site_aniso_U_12
_atom_site_aniso_U_13
_atom_site_aniso_U_23
Cl1 0.03470(19) 0.02092(16) 0.02974(18) 0.00364(13) 0.01494(14) -0.00058(13)
O1 0.0298(5) 0.0226(5) 0.0213(5) -0.0047(4) 0.0089(4) 0.0046(4)
O2 0.0204(5) 0.0342(5) 0.0200(5) -0.0020(4) 0.0107(4) -0.0029(4)
O3 0.0330(6) 0.0225(5) 0.0407(6) 0.0067(4) 0.0200(5) 0.0031(4)
O4 0.0448(6) 0.0290(5) 0.0281(5) -0.0144(5) 0.0210(5) -0.0079(4)
O5 0.0320(5) 0.0273(5) 0.0173(4) 0.0001(4) 0.0092(4) -0.0014(4)
N1 0.0220(5) 0.0222(5) 0.0153(5) -0.0033(4) 0.0087(4) -0.0023(4)
C1 0.0192(6) 0.0227(6) 0.0177(6) -0.0027(5) 0.0076(4) 0.0000(5)
C2 0.0194(6) 0.0191(6) 0.0202(6) -0.0008(5) 0.0085(4) -0.0009(5)
C3 0.0189(6) 0.0203(6) 0.0176(6) -0.0035(5) 0.0065(4) 0.0012(5)
C4 0.0187(6) 0.0239(6) 0.0173(6) -0.0023(5) 0.0075(4) -0.0007(5)
C5 0.0181(6) 0.0215(6) 0.0227(6) 0.0005(5) 0.0071(5) 0.0002(5)
C6 0.0205(6) 0.0222(6) 0.0206(6) 0.0003(5) 0.0072(5) 0.0039(5)
C7 0.0401(9) 0.0305(8) 0.0242(7) -0.0003(6) 0.0026(6) 0.0077(6)
C8 0.0210(6) 0.0297(7) 0.0301(7) -0.0005(5) 0.0114(5) -0.0007(6)
C9 0.0256(8) 0.0645(12) 0.0379(9) 0.0013(8) 0.0178(7) -0.0059(8)
C10 0.0356(8) 0.0216(7) 0.0420(9) 0.0061(6) 0.0107(7) 0.0059(6)
C11 0.0230(6) 0.0242(6) 0.0190(6) -0.0021(5) 0.0094(5) 0.0011(5)
C12 0.0183(6) 0.0206(6) 0.0165(5) 0.0011(4) 0.0065(4) 0.0028(4)
C13 0.0217(6) 0.0245(6) 0.0165(6) -0.0025(5) 0.0072(4) 0.0009(5)
C14 0.0220(6) 0.0229(6) 0.0165(6) 0.0032(5) 0.0065(4) 0.0027(5)
C15 0.0258(7) 0.0357(8) 0.0202(6) -0.0046(6) 0.0116(5) -0.0005(6)
C16 0.0305(7) 0.0290(7) 0.0263(7) -0.0101(6) 0.0132(6) -0.0001(6)
C17 0.0240(6) 0.0274(7) 0.0208(6) -0.0066(5) 0.0096(5) -0.0030(5)

loop_
_atom_type_symbol
_atom_type_description
_atom_type_scat_dispersion_real
_atom_type_scat_dispersion_imag
_atom_type_scat_source
C C 0.0033 0.0016 'International Tables Vol C Tables 4.2.6.8 and 6.1.1.4'
H H 0.0000 0.0000 'International Tables Vol C Tables 4.2.6.8 and 6.1.1.4'
N N 0.0061 0.0033 'International Tables Vol C Tables 4.2.6.8 and 6.1.1.4'
O O 0.0106 0.0060 'International Tables Vol C Tables 4.2.6.8 and 6.1.1.4'
Cl Cl 0.1484 0.1585 'International Tables Vol C Tables 4.2.6.8 and 6.1.1.4'

loop_
_geom_angle_atom_site_label_1
_geom_angle_atom_site_label_2
_geom_angle_atom_site_label_3
_geom_angle_site_symmetry_1
_geom_angle_site_symmetry_3
_geom_angle
_geom_angle_publ_flag
C3 O1 C7 . . 113.37(11) ?
C4 O2 C8 . . 112.80(10) ?
C5 O3 C10 . . 117.91(11) ?
C11 N1 C12 . . 126.28(11) ?
C11 N1 H1A . . 119.2(12) ?
C12 N1 H1A . . 114.3(12) ?
C6 C1 C2 . . 119.68(11) ?
C6 C1 C11 . . 119.99(11) ?
C2 C1 C11 . . 120.24(12) ?
C1 C2 C3 . . 120.11(12) ?
C1 C2 Cl1 . . 122.32(9) ?
C3 C2 Cl1 . . 117.53(10) ?
O1 C3 C4 . . 119.88(11) ?
O1 C3 C2 . . 120.10(11) ?
C4 C3 C2 . . 119.99(11) ?
O2 C4 C3 . . 119.54(11) ?
O2 C4 C5 . . 120.30(12) ?
C3 C4 C5 . . 120.11(11) ?
O3 C5 C6 . . 124.74(12) ?
O3 C5 C4 . . 115.67(11) ?
C6 C5 C4 . . 119.59(12) ?
C1 C6 C5 . . 120.47(12) ?
C1 C6 H6A . . 119.8 ?
C5 C6 H6A . . 119.8 ?
O1 C7 H7A . . 109.5 ?
O1 C7 H7B . . 109.5 ?
H7A C7 H7B . . 109.5 ?
O1 C7 H7C . . 109.5 ?
H7A C7 H7C . . 109.5 ?
H7B C7 H7C . . 109.5 ?
O2 C8 C9 . . 108.30(12) ?
O2 C8 H8A . . 110.0 ?
C9 C8 H8A . . 110.0 ?
O2 C8 H8B . . 110.0 ?
C9 C8 H8B . . 110.0 ?
H8A C8 H8B . . 108.4 ?
C8 C9 H9A . . 109.5 ?
C8 C9 H9B . . 109.5 ?
H9A C9 H9B . . 109.5 ?
C8 C9 H9C . . 109.5 ?
H9A C9 H9C . . 109.5 ?
H9B C9 H9C . . 109.5 ?
O3 C10 H10A . . 109.5 ?
O3 C10 H10B . . 109.5 ?
H10A C10 H10B . . 109.5 ?
O3 C10 H10C . . 109.5 ?
H10A C10 H10C . . 109.5 ?
H10B C10 H10C . . 109.5 ?
O4 C11 N1 . . 123.29(11) ?
O4 C11 C1 . . 122.22(12) ?
N1 C11 C1 . . 114.48(11) ?
C13 C12 N1 . . 123.91(12) ?
C13 C12 C17 . . 122.49(11) ?
N1 C12 C17 . . 113.59(11) ?
C12 C13 C14 . . 121.39(12) ?
C12 C13 H13A . . 119.3 ?
C14 C13 H13A . . 119.3 ?
O5 C14 C13 . . 120.63(12) ?
O5 C14 C15 . . 121.24(11) ?
C13 C14 C15 . . 118.12(11) ?
C14 C15 C16 . . 112.36(11) ?
C14 C15 H15A . . 109.1 ?
C16 C15 H15A . . 109.1 ?
C14 C15 H15B . . 109.1 ?
C16 C15 H15B . . 109.1 ?
H15A C15 H15B . . 107.9 ?
C15 C16 C17 . . 110.98(12) ?
C15 C16 H16A . . 109.4 ?
C17 C16 H16A . . 109.4 ?
C15 C16 H16B . . 109.4 ?
C17 C16 H16B . . 109.4 ?
H16A C16 H16B . . 108.0 ?
C12 C17 C16 . . 111.97(11) ?
C12 C17 H17A . . 109.2 ?
C16 C17 H17A . . 109.2 ?
C12 C17 H17B . . 109.2 ?
C16 C17 H17B . . 109.2 ?
H17A C17 H17B . . 107.9 ?

loop_
_geom_bond_atom_site_label_1
_geom_bond_atom_site_label_2
_geom_bond_site_symmetry_2
_geom_bond_distance
_geom_bond_publ_flag
Cl1 C2 . 1.7352(13) ?
O1 C3 . 1.3714(15) ?
O1 C7 . 1.4317(18) ?
O2 C4 . 1.3734(14) ?
O2 C8 . 1.4486(16) ?
O3 C5 . 1.3567(16) ?
O3 C10 . 1.4285(18) ?
O4 C11 . 1.2132(17) ?
O5 C14 . 1.2350(16) ?
N1 C11 . 1.3865(17) ?
N1 C12 . 1.3950(15) ?
N1 H1A . 0.844(18) ?
C1 C6 . 1.3949(18) ?
C1 C2 . 1.3956(18) ?
C1 C11 . 1.5056(17) ?
C2 C3 . 1.4001(16) ?
C3 C4 . 1.3917(18) ?
C4 C5 . 1.4008(19) ?
C5 C6 . 1.3969(17) ?
C6 H6A . 0.9500 ?
C7 H7A . 0.9800 ?
C7 H7B . 0.9800 ?
C7 H7C . 0.9800 ?
C8 C9 . 1.497(2) ?
C8 H8A . 0.9900 ?
C8 H8B . 0.9900 ?
C9 H9A . 0.9800 ?
C9 H9B . 0.9800 ?
C9 H9C . 0.9800 ?
C10 H10A . 0.9800 ?
C10 H10B . 0.9800 ?
C10 H10C . 0.9800 ?
C12 C13 . 1.3536(18) ?
C12 C17 . 1.5061(18) ?
C13 C14 . 1.4543(17) ?
C13 H13A . 0.9500 ?
C14 C15 . 1.5029(19) ?
C15 C16 . 1.522(2) ?
C15 H15A . 0.9900 ?
C15 H15B . 0.9900 ?
C16 C17 . 1.5241(19) ?
C16 H16A . 0.9900 ?
C16 H16B . 0.9900 ?
C17 H17A . 0.9900 ?
C17 H17B . 0.9900 ?

loop_
_geom_hbond_atom_site_label_D
_geom_hbond_atom_site_label_H
_geom_hbond_atom_site_label_A
_geom_hbond_site_symmetry_A
_geom_hbond_distance_DH
_geom_hbond_distance_HA
_geom_hbond_distance_DA
_geom_hbond_angle_DHA
_geom_hbond_publ_flag
N1 H1A O5 4_576 0.844(18) 2.098(18) 2.9410(15) 177.1(16) yes
C7 H7A Cl1 4_566 0.98 2.86 3.7022(16) 145.1 yes
C7 H7A O4 4_566 0.98 2.48 3.293(2) 139.8 yes
C9 H9A O4 3_566 0.98 2.53 3.470(2) 160.8 yes

loop_
_geom_torsion_atom_site_label_1
_geom_torsion_atom_site_label_2
_geom_torsion_atom_site_label_3
_geom_torsion_atom_site_label_4
_geom_torsion_site_symmetry_1
_geom_torsion_site_symmetry_2
_geom_torsion_site_symmetry_3
_geom_torsion_site_symmetry_4
_geom_torsion
_geom_torsion_publ_flag
C6 C1 C2 C3 . . . . 1.71(19) ?
C11 C1 C2 C3 . . . . -174.66(12) ?
C6 C1 C2 Cl1 . . . . -175.87(10) ?
C11 C1 C2 Cl1 . . . . 7.76(18) ?
C7 O1 C3 C4 . . . . -85.34(15) ?
C7 O1 C3 C2 . . . . 96.38(15) ?
C1 C2 C3 O1 . . . . 176.51(12) ?
Cl1 C2 C3 O1 . . . . -5.80(17) ?
C1 C2 C3 C4 . . . . -1.77(19) ?
Cl1 C2 C3 C4 . . . . 175.92(10) ?
C8 O2 C4 C3 . . . . -94.55(14) ?
C8 O2 C4 C5 . . . . 88.21(15) ?
O1 C3 C4 O2 . . . . 4.46(18) ?
C2 C3 C4 O2 . . . . -177.25(11) ?
O1 C3 C4 C5 . . . . -178.29(12) ?
C2 C3 C4 C5 . . . . -0.01(19) ?
C10 O3 C5 C6 . . . . -18.0(2) ?
C10 O3 C5 C4 . . . . 162.68(13) ?
O2 C4 C5 O3 . . . . -1.55(19) ?
C3 C4 C5 O3 . . . . -178.78(12) ?
O2 C4 C5 C6 . . . . 179.06(12) ?
C3 C4 C5 C6 . . . . 1.8(2) ?
C2 C1 C6 C5 . . . . 0.1(2) ?
C11 C1 C6 C5 . . . . 176.51(12) ?
O3 C5 C6 C1 . . . . 178.77(13) ?
C4 C5 C6 C1 . . . . -1.9(2) ?
C4 O2 C8 C9 . . . . -170.82(13) ?
C12 N1 C11 O4 . . . . 2.7(2) ?
C12 N1 C11 C1 . . . . -178.18(12) ?
C6 C1 C11 O4 . . . . -129.20(15) ?
C2 C1 C11 O4 . . . . 47.2(2) ?
C6 C1 C11 N1 . . . . 51.64(17) ?
C2 C1 C11 N1 . . . . -132.00(13) ?
C11 N1 C12 C13 . . . . 12.4(2) ?
C11 N1 C12 C17 . . . . -166.70(13) ?
N1 C12 C13 C14 . . . . 177.36(12) ?
C17 C12 C13 C14 . . . . -3.6(2) ?
C12 C13 C14 O5 . . . . -171.94(13) ?
C12 C13 C14 C15 . . . . 7.3(2) ?
O5 C14 C15 C16 . . . . 146.86(13) ?
C13 C14 C15 C16 . . . . -32.36(18) ?
C14 C15 C16 C17 . . . . 52.88(17) ?
C13 C12 C17 C16 . . . . 24.94(19) ?
N1 C12 C17 C16 . . . . -155.90(12) ?
C15 C16 C17 C12 . . . . -48.67(17) ?

_cod_database_fobs_code 2243761
